data_7132720
loop_
_publ_author_name
'Li, Kai'
'Rajeshkumar, Thayalan'
'Zhao, Yue'
'Wang, Tianwei'
'Maron, Laurent'
'Zhu, Congqing'

_publ_section_title
;
 Temperature induced single-crystal to single-crystal transformation of
 uranium azide complexes.
;
_journal_issue 21
_journal_name_full 'Chemical communications (Cambridge, England)'
_journal_page_first 2966
_journal_page_last 2969
_journal_paper_doi 10.1039/d4cc00546e
_journal_volume 60
_journal_year 2024
_chemical_formula_moiety 'C40 H96 N20 P4 U2'
_chemical_formula_sum 'C40 H96 N20 P4 U2'
_chemical_formula_weight 1457.30
_space_group_crystal_system monoclinic
_space_group_IT_number 15
_space_group_name_Hall '-C 2yc'
_space_group_name_H-M_alt 'C 1 2/c 1'
_atom_sites_solution_hydrogens geom
_atom_sites_solution_primary iterative
_audit_creation_date 2024-01-11
_audit_creation_method
;
Olex2 1.5
(compiled 2023.08.24 svn.re1ec1418 for OlexSys, GUI svn.r6817)
;
_audit_update_record
;
2024-01-31 deposited with the CCDC.	2024-02-15 downloaded from the CCDC.
;
_cell_angle_alpha 90
_cell_angle_beta 110.915(6)
_cell_angle_gamma 90
_cell_formula_units_Z 4
_cell_length_a 25.240(4)
_cell_length_b 10.392(2)
_cell_length_c 25.465(5)
_cell_measurement_reflns_used 4477
_cell_measurement_temperature 313.00
_cell_measurement_theta_max 25.72
_cell_measurement_theta_min 2.19
_cell_volume 6239(2)
_computing_cell_refinement 'SAINT V8.40B (?, 2016)'
_computing_data_reduction 'SAINT V8.40B (?, 2016)'
_computing_molecular_graphics 'Olex2 1.5 (Dolomanov et al., 2009)'
_computing_publication_material 'Olex2 1.5 (Dolomanov et al., 2009)'
_computing_structure_refinement 'olex2.refine 1.5 (Bourhis et al., 2015)'
_computing_structure_solution 'olex2.solve 1.5 (Bourhis et al., 2015)'
_diffrn_ambient_temperature 313.00
_diffrn_measured_fraction_theta_full 0.998
_diffrn_measured_fraction_theta_max 0.991
_diffrn_measurement_device_type 'Bruker APEX-II CCD'
_diffrn_measurement_method '\f and \w scans'
_diffrn_radiation_type MoK\a
_diffrn_radiation_wavelength 0.71073
_diffrn_reflns_av_R_equivalents 0.0883
_diffrn_reflns_av_unetI/netI 0.0931
_diffrn_reflns_Laue_measured_fraction_full 0.998
_diffrn_reflns_Laue_measured_fraction_max 0.991
_diffrn_reflns_limit_h_max 32
_diffrn_reflns_limit_h_min -32
_diffrn_reflns_limit_k_max 10
_diffrn_reflns_limit_k_min -13
_diffrn_reflns_limit_l_max 33
_diffrn_reflns_limit_l_min -32
_diffrn_reflns_number 23910
_diffrn_reflns_point_group_measured_fraction_full 0.998
_diffrn_reflns_point_group_measured_fraction_max 0.991
_diffrn_reflns_theta_full 25.242
_diffrn_reflns_theta_max 27.648
_diffrn_reflns_theta_min 1.950
_diffrn_source_current 40.0
_diffrn_source_power 1.8
_diffrn_source_voltage 45.0
_diffrn_standards_number 0
_exptl_absorpt_coefficient_mu 5.331
_exptl_absorpt_correction_T_max 0.2617
_exptl_absorpt_correction_T_min 0.1690
_exptl_absorpt_correction_type none
_exptl_absorpt_process_details
;
SADABS-2016/2 (Bruker,2016/2) was used for absorption correction.
wR2(int) was 0.1321 before and 0.0605 after correction.
The Ratio of minimum to maximum transmission is 0.6458.
The \l/2 correction factor is Not present.
;
_exptl_crystal_density_diffrn 1.551
_exptl_crystal_description block
_exptl_crystal_F_000 2880
_exptl_crystal_size_max 0.13
_exptl_crystal_size_mid 0.12
_exptl_crystal_size_min 0.1
_refine_diff_density_max 1.501
_refine_diff_density_min -0.838
_refine_diff_density_rms 0.119
_refine_ls_extinction_method none
_refine_ls_goodness_of_fit_ref 1.026
_refine_ls_hydrogen_treatment constr
_refine_ls_matrix_type full
_refine_ls_number_parameters 370
_refine_ls_number_reflns 7215
_refine_ls_number_restraints 108
_refine_ls_restrained_S_all 1.024
_refine_ls_R_factor_all 0.1364
_refine_ls_R_factor_gt 0.0558
_refine_ls_shift/su_max 0.001
_refine_ls_shift/su_mean 0.000
_refine_ls_structure_factor_coef Fsqd
_refine_ls_weighting_details 'w=1/[\s^2^(Fo^2^)+(0.0404P)^2^+7.8642P] where P=(Fo^2^+2Fc^2^)/3'
_refine_ls_weighting_scheme calc
_refine_ls_wR_factor_gt 0.0980
_refine_ls_wR_factor_ref 0.1252
_reflns_Friedel_coverage 0.000
_reflns_number_gt 3826
_reflns_number_total 7215
_reflns_threshold_expression 'I > 2\s(I)'
_cod_data_source_file d4cc00546e2.cif
_cod_data_source_block lk2023122517_0m
_cod_depositor_comments 'Adding full bibliography for 7132717--7132729.cif.'
_cod_database_code 7132720
_shelx_shelxl_version_number 2018/3
_shelx_space_group_comment
;
The symmetry employed for this shelxl refinement is uniquely defined
by the following loop, which should always be used as a source of
symmetry information in preference to the above space-group names.
They are only intended as comments.
;
_shelx_estimated_absorpt_t_max 0.618
_shelx_estimated_absorpt_t_min 0.544
_olex2_refinement_description
;
1. Fixed Uiso
 At 1.2 times of:
  All C(H) groups, All C(H,H) groups
 At 1.5 times of:
  All C(H,H,H) groups
2. Restrained distances
 C6-C5 \\sim C6A-C5A \\sim C7-C5 \\sim C7A-C5A
 with sigma of 0.02
 C17A-C15A \\sim C17-C15 \\sim C16-C15 \\sim C16A-C15A
 with sigma of 0.02
3. Uiso/Uaniso restraints and constraints
C15 \\sim C16 \\sim C17 \\sim C15A: within 2A with sigma of 0.01 and sigma for
terminal atoms of 0.02 within 2A
C5 \\sim C6 \\sim C7 \\sim C5A \\sim C6A \\sim C7A: within 2A with sigma of
0.01 and sigma for terminal atoms of 0.02 within 2A
4. Others
 Sof(C5A)=Sof(H5A)=Sof(C6A)=Sof(H6AA)=Sof(H6AB)=Sof(H6AC)=Sof(C7A)=Sof(H7AA)=
 Sof(H7AB)=Sof(H7AC)=Sof(C15A)=Sof(H15A)=Sof(C16A)=Sof(H16D)=Sof(H16E)=
 Sof(H16F)=Sof(C17A)=Sof(H17D)=Sof(H17E)=Sof(H17F)=1-FVAR(1)
 Sof(C5)=Sof(H5)=Sof(C6)=Sof(H6A)=Sof(H6B)=Sof(H6C)=Sof(C7)=Sof(H7A)=Sof(H7B)=
 Sof(H7C)=Sof(C15)=Sof(H15)=Sof(C16)=Sof(H16A)=Sof(H16B)=Sof(H16C)=Sof(C17)=
 Sof(H17A)=Sof(H17B)=Sof(H17C)=FVAR(1)
5.a Ternary CH refined with riding coordinates:
 C8(H8), C18(H18), C5(H5), C15(H15), C5A(H5A), C15A(H15A)
5.b Secondary CH2 refined with riding coordinates:
 C3(H3A,H3B), C4(H4A,H4B), C13(H13A,H13B), C14(H14A,H14B)
5.c Idealised Me refined as rotating group:
 C1(H1A,H1B,H1C), C2(H2A,H2B,H2C), C9(H9A,H9B,H9C), C10(H10A,H10B,H10C),
 C11(H11A,H11B,H11C), C12(H12A,H12B,H12C), C19(H19A,H19B,H19C), C20(H20A,H20B,
 H20C), C6(H6A,H6B,H6C), C7(H7A,H7B,H7C), C16(H16A,H16B,H16C), C17(H17A,H17B,
 H17C), C6A(H6AA,H6AB,H6AC), C7A(H7AA,H7AB,H7AC), C16A(H16D,H16E,H16F),
 C17A(H17D,H17E,H17F)
;
_olex2_submission_special_instructions 'No special instructions were received'

loop_
_space_group_symop_operation_xyz
'x, y, z'
'-x, y, -z+1/2'
'x+1/2, y+1/2, z'
'-x+1/2, y+1/2, -z+1/2'
'-x, -y, -z'
'x, -y, z-1/2'
'-x+1/2, -y+1/2, -z'
'x+1/2, -y+1/2, z-1/2'

loop_
_atom_site_label
_atom_site_type_symbol
_atom_site_fract_x
_atom_site_fract_y
_atom_site_fract_z
_atom_site_U_iso_or_equiv
_atom_site_adp_type
_atom_site_occupancy
_atom_site_site_symmetry_order
_atom_site_calc_flag
_atom_site_refinement_flags_posn
_atom_site_refinement_flags_adp
_atom_site_refinement_flags_occupancy
_atom_site_disorder_assembly
_atom_site_disorder_group
U1 U 0.61017(2) 0.51492(3) 0.36126(2) 0.05843(13) Uani 1 1 d . . . . .
P1 P 0.67043(12) 0.3403(3) 0.30852(11) 0.0820(8) Uani 1 1 d . . . . .
C1 C 0.7217(4) 0.7499(10) 0.3862(5) 0.116(4) Uani 1 1 d . . . . .
H1A H 0.720473 0.758415 0.423326 0.174 Uiso 1 1 calc R U . . .
H1B H 0.740337 0.823398 0.377929 0.174 Uiso 1 1 calc R U . . .
H1C H 0.742126 0.673258 0.384295 0.174 Uiso 1 1 calc R U . . .
N1 N 0.6641(3) 0.7417(8) 0.3455(4) 0.081(2) Uani 1 1 d . . . . .
N2 N 0.6634(3) 0.4991(7) 0.3068(3) 0.078(2) Uani 1 1 d . . . . .
C2 C 0.6344(5) 0.8656(10) 0.3463(5) 0.124(4) Uani 1 1 d . . . . .
H2A H 0.595674 0.859891 0.321088 0.186 Uiso 1 1 calc R U . . .
H2B H 0.653006 0.934515 0.334686 0.186 Uiso 1 1 calc R U . . .
H2C H 0.635243 0.882066 0.383730 0.186 Uiso 1 1 calc R U . . .
P2 P 0.55475(11) 0.6911(3) 0.42001(13) 0.0788(8) Uani 1 1 d . . . . .
C3 C 0.6668(5) 0.7274(10) 0.2903(5) 0.113(4) Uani 1 1 d . . . . .
H3A H 0.690656 0.794567 0.284218 0.136 Uiso 1 1 calc R U . . .
H3B H 0.629045 0.737562 0.262354 0.136 Uiso 1 1 calc R U . . .
N3 N 0.5442(3) 0.6535(8) 0.2856(4) 0.091(3) Uani 1 1 d . . . . .
N4 N 0.500000 0.6510(9) 0.250000 0.064(3) Uani 1 2 d S T P . .
C4 C 0.6907(5) 0.5947(11) 0.2826(5) 0.110(4) Uani 1 1 d . . . . .
H4A H 0.682228 0.577234 0.243047 0.132 Uiso 1 1 calc R U . . .
H4B H 0.731465 0.592673 0.301808 0.132 Uiso 1 1 calc R U . . .
N5 N 0.5334(3) 0.3767(8) 0.2954(3) 0.086(3) Uani 1 1 d . . . . .
N6 N 0.500000 0.3782(9) 0.250000 0.064(3) Uani 1 2 d S T P . .
N7 N 0.5942(3) 0.2877(7) 0.4159(3) 0.074(2) Uani 1 1 d . . . . .
C8 C 0.7472(5) 0.2968(13) 0.3314(6) 0.116(4) Uani 1 1 d . . . . .
H8 H 0.761628 0.320768 0.301758 0.139 Uiso 1 1 calc R U . . .
N8 N 0.5549(3) 0.5339(7) 0.4131(3) 0.073(2) Uani 1 1 d . . . . .
C9 C 0.7807(5) 0.3605(15) 0.3831(6) 0.176(7) Uani 1 1 d . . . . .
H9A H 0.766472 0.446059 0.383434 0.264 Uiso 1 1 calc R U . . .
H9B H 0.819542 0.364853 0.385561 0.264 Uiso 1 1 calc R U . . .
H9C H 0.778408 0.313040 0.414508 0.264 Uiso 1 1 calc R U . . .
N9 N 0.6904(3) 0.5133(7) 0.4411(3) 0.080(2) Uani 1 1 d . . . . .
N10 N 0.7320(4) 0.5055(8) 0.4792(4) 0.091(3) Uani 1 1 d . . . . .
C10 C 0.7547(5) 0.1532(13) 0.3418(6) 0.171(6) Uani 1 1 d . . . . .
H10A H 0.755506 0.134127 0.378957 0.257 Uiso 1 1 calc R U . . .
H10B H 0.789595 0.126140 0.338262 0.257 Uiso 1 1 calc R U . . .
H10C H 0.723562 0.108469 0.314686 0.257 Uiso 1 1 calc R U . . .
N11 N 0.7726(5) 0.4977(11) 0.5182(5) 0.170(6) Uani 1 1 d . . . . .
C11 C 0.5936(5) 0.1647(9) 0.3852(5) 0.111(4) Uani 1 1 d . . . . .
H11A H 0.561666 0.164158 0.350572 0.167 Uiso 1 1 calc R U . . .
H11B H 0.590857 0.093344 0.408063 0.167 Uiso 1 1 calc R U . . .
H11C H 0.627996 0.157656 0.377401 0.167 Uiso 1 1 calc R U . . .
C12 C 0.6355(5) 0.2765(9) 0.4718(4) 0.103(4) Uani 1 1 d . . . . .
H12A H 0.671966 0.258019 0.469808 0.155 Uiso 1 1 calc R U . . .
H12B H 0.624730 0.208094 0.491332 0.155 Uiso 1 1 calc R U . . .
H12C H 0.637295 0.355884 0.491663 0.155 Uiso 1 1 calc R U . . .
C13 C 0.5373(5) 0.3056(10) 0.4181(5) 0.104(4) Uani 1 1 d . . . . .
H13A H 0.530128 0.239213 0.441519 0.125 Uiso 1 1 calc R U . . .
H13B H 0.509150 0.296886 0.380544 0.125 Uiso 1 1 calc R U . . .
C14 C 0.5314(5) 0.4375(10) 0.4416(5) 0.107(4) Uani 1 1 d . . . . .
H14A H 0.491818 0.455985 0.434734 0.128 Uiso 1 1 calc R U . . .
H14B H 0.552045 0.439595 0.481881 0.128 Uiso 1 1 calc R U . . .
C18 C 0.5756(5) 0.7307(11) 0.4959(5) 0.102(4) Uani 1 1 d . . . . .
H18 H 0.548042 0.692057 0.510252 0.122 Uiso 1 1 calc R U . . .
C19 C 0.6321(5) 0.6752(14) 0.5264(5) 0.150(5) Uani 1 1 d . . . . .
H19A H 0.631203 0.584237 0.519512 0.224 Uiso 1 1 calc R U . . .
H19B H 0.642153 0.690256 0.565992 0.224 Uiso 1 1 calc R U . . .
H19C H 0.659631 0.714895 0.513635 0.224 Uiso 1 1 calc R U . . .
C20 C 0.5765(6) 0.8749(12) 0.5050(6) 0.164(6) Uani 1 1 d . . . . .
H20A H 0.600058 0.914755 0.487166 0.247 Uiso 1 1 calc R U . . .
H20B H 0.591453 0.893023 0.544518 0.247 Uiso 1 1 calc R U . . .
H20C H 0.538663 0.908280 0.488930 0.247 Uiso 1 1 calc R U . . .
C5 C 0.628(2) 0.296(2) 0.2327(16) 0.137(8) Uani 0.514(14) 1 d D U P A 1
H5 H 0.590204 0.335199 0.217219 0.164 Uiso 0.514(14) 1 calc R U P A 1
C6 C 0.6628(13) 0.305(2) 0.1956(11) 0.136(8) Uani 0.514(14) 1 d D U P A 1
H6A H 0.671015 0.393100 0.191045 0.203 Uiso 0.514(14) 1 calc R U P A 1
H6B H 0.641886 0.267825 0.159554 0.203 Uiso 0.514(14) 1 calc R U P A 1
H6C H 0.697596 0.258090 0.212637 0.203 Uiso 0.514(14) 1 calc R U P A 1
C7 C 0.6295(17) 0.147(2) 0.2243(15) 0.166(10) Uani 0.514(14) 1 d D U P A 1
H7A H 0.668062 0.117395 0.239148 0.250 Uiso 0.514(14) 1 calc R U P A 1
H7B H 0.613419 0.127034 0.184959 0.250 Uiso 0.514(14) 1 calc R U P A 1
H7C H 0.607960 0.104856 0.243711 0.250 Uiso 0.514(14) 1 calc R U P A 1
C15 C 0.4794(15) 0.747(3) 0.4032(14) 0.117(8) Uani 0.514(14) 1 d D U P A 1
H15 H 0.470773 0.744199 0.437798 0.140 Uiso 0.514(14) 1 calc R U P A 1
C16 C 0.4402(10) 0.658(2) 0.3617(12) 0.117(8) Uani 0.514(14) 1 d D U P A 1
H16A H 0.453877 0.643039 0.331570 0.176 Uiso 0.514(14) 1 calc R U P A 1
H16B H 0.403044 0.696039 0.346856 0.176 Uiso 0.514(14) 1 calc R U P A 1
H16C H 0.438270 0.578287 0.379740 0.176 Uiso 0.514(14) 1 calc R U P A 1
C17 C 0.4739(13) 0.883(3) 0.3834(14) 0.136(9) Uani 0.514(14) 1 d D U P A 1
H17A H 0.510321 0.924710 0.398038 0.204 Uiso 0.514(14) 1 calc R U P A 1
H17B H 0.447658 0.928085 0.396408 0.204 Uiso 0.514(14) 1 calc R U P A 1
H17C H 0.460373 0.885075 0.343086 0.204 Uiso 0.514(14) 1 calc R U P A 1
C5A C 0.6485(18) 0.265(3) 0.2344(16) 0.137(8) Uani 0.486(14) 1 d D U P A 2
H5A H 0.680142 0.224396 0.226865 0.164 Uiso 0.486(14) 1 calc R U P A 2
C6A C 0.6183(15) 0.367(2) 0.1917(11) 0.147(8) Uani 0.486(14) 1 d D U P A 2
H6AA H 0.592541 0.413256 0.204799 0.221 Uiso 0.486(14) 1 calc R U P A 2
H6AB H 0.597481 0.326263 0.156460 0.221 Uiso 0.486(14) 1 calc R U P A 2
H6AC H 0.645616 0.425081 0.186811 0.221 Uiso 0.486(14) 1 calc R U P A 2
C7A C 0.6004(15) 0.167(3) 0.2337(15) 0.148(9) Uani 0.486(14) 1 d D U P A 2
H7AA H 0.589469 0.182486 0.265567 0.222 Uiso 0.486(14) 1 calc R U P A 2
H7AB H 0.614388 0.080520 0.235320 0.222 Uiso 0.486(14) 1 calc R U P A 2
H7AC H 0.568151 0.178159 0.199738 0.222 Uiso 0.486(14) 1 calc R U P A 2
C15A C 0.4799(16) 0.742(3) 0.3762(15) 0.116(8) Uani 0.486(14) 1 d D U P A 2
H15A H 0.468952 0.679901 0.345269 0.139 Uiso 0.486(14) 1 calc R U P A 2
C16A C 0.4367(11) 0.721(3) 0.4024(15) 0.143(13) Uani 0.486(14) 1 d D . P A 2
H16D H 0.451002 0.660977 0.432833 0.215 Uiso 0.486(14) 1 calc R U P A 2
H16E H 0.402657 0.687583 0.374880 0.215 Uiso 0.486(14) 1 calc R U P A 2
H16F H 0.428437 0.801424 0.416587 0.215 Uiso 0.486(14) 1 calc R U P A 2
C17A C 0.4769(13) 0.867(2) 0.3467(11) 0.116(11) Uani 0.486(14) 1 d D . P A 2
H17D H 0.510608 0.916365 0.365646 0.173 Uiso 0.486(14) 1 calc R U P A 2
H17E H 0.444309 0.914667 0.346815 0.173 Uiso 0.486(14) 1 calc R U P A 2
H17F H 0.473996 0.851724 0.308589 0.173 Uiso 0.486(14) 1 calc R U P A 2

loop_
_atom_site_aniso_label
_atom_site_aniso_U_11
_atom_site_aniso_U_22
_atom_site_aniso_U_33
_atom_site_aniso_U_23
_atom_site_aniso_U_13
_atom_site_aniso_U_12
U1 0.04867(18) 0.0690(2) 0.04907(19) 0.00475(18) 0.00703(14) -0.00299(18)
P1 0.092(2) 0.095(2) 0.0604(17) -0.0033(14) 0.0288(16) -0.0036(16)
C1 0.084(8) 0.093(8) 0.152(12) 0.008(7) 0.019(9) -0.038(7)
N1 0.069(6) 0.088(6) 0.083(7) -0.001(5) 0.024(5) -0.024(5)
N2 0.077(5) 0.089(6) 0.071(5) -0.003(4) 0.029(5) -0.015(4)
C2 0.118(10) 0.073(8) 0.179(13) 0.030(8) 0.050(10) 0.004(7)
P2 0.0605(16) 0.0754(17) 0.099(2) 0.0052(15) 0.0264(16) 0.0001(13)
C3 0.126(11) 0.093(9) 0.125(12) -0.001(8) 0.051(10) -0.047(8)
N3 0.066(6) 0.102(7) 0.083(7) 0.018(5) -0.001(5) -0.021(5)
N4 0.060(7) 0.061(6) 0.069(9) 0.000 0.022(7) 0.000
C4 0.136(10) 0.106(9) 0.122(10) -0.012(8) 0.088(9) -0.027(8)
N5 0.075(6) 0.091(6) 0.067(6) 0.008(4) -0.007(5) -0.014(5)
N6 0.064(8) 0.058(6) 0.062(8) 0.000 0.012(6) 0.000
N7 0.070(5) 0.076(5) 0.071(6) 0.019(4) 0.020(5) 0.007(4)
C8 0.095(9) 0.132(11) 0.131(12) -0.003(9) 0.054(9) 0.002(8)
N8 0.055(4) 0.075(5) 0.090(6) 0.016(4) 0.027(4) 0.002(4)
C9 0.105(11) 0.207(17) 0.171(16) -0.070(13) -0.007(11) 0.044(11)
N9 0.056(5) 0.112(7) 0.057(5) 0.007(5) 0.001(4) 0.002(5)
N10 0.067(5) 0.103(7) 0.078(6) -0.025(5) -0.004(5) 0.019(5)
C10 0.144(13) 0.136(13) 0.26(2) 0.029(12) 0.100(14) 0.040(11)
N11 0.114(9) 0.177(12) 0.138(10) -0.048(8) -0.052(8) 0.055(8)
C11 0.154(11) 0.059(7) 0.125(10) 0.006(6) 0.055(9) -0.004(7)
C12 0.120(10) 0.095(8) 0.076(8) 0.028(6) 0.012(7) 0.005(7)
C13 0.109(10) 0.090(8) 0.131(11) 0.025(7) 0.062(9) -0.008(7)
C14 0.116(9) 0.084(8) 0.154(11) 0.022(8) 0.089(9) 0.015(7)
C18 0.093(9) 0.114(9) 0.109(10) -0.025(7) 0.049(8) -0.003(7)
C19 0.133(12) 0.214(16) 0.083(10) -0.045(10) 0.017(9) 0.009(12)
C20 0.222(17) 0.101(10) 0.175(15) -0.045(9) 0.077(13) -0.017(11)
C5 0.24(2) 0.078(10) 0.105(10) -0.026(9) 0.079(13) 0.002(12)
C6 0.23(2) 0.090(12) 0.111(13) -0.011(11) 0.084(14) 0.007(13)
C7 0.27(2) 0.099(12) 0.123(13) -0.041(11) 0.062(15) 0.005(15)
C15 0.073(9) 0.104(11) 0.16(2) -0.004(14) 0.023(14) 0.024(9)
C16 0.060(11) 0.122(14) 0.15(2) -0.012(14) 0.018(13) 0.022(11)
C17 0.086(12) 0.121(14) 0.18(2) -0.001(18) 0.017(16) 0.028(12)
C5A 0.24(2) 0.082(10) 0.103(10) -0.028(10) 0.081(13) 0.002(12)
C6A 0.24(2) 0.102(13) 0.111(13) -0.025(11) 0.074(15) -0.004(13)
C7A 0.25(2) 0.085(12) 0.119(13) -0.047(11) 0.077(15) 0.008(14)
C15A 0.074(9) 0.104(11) 0.16(2) -0.009(14) 0.026(14) 0.025(8)
C16A 0.069(19) 0.18(3) 0.18(3) 0.02(3) 0.05(2) 0.026(19)
C17A 0.14(3) 0.084(17) 0.09(2) 0.010(16) 0.01(2) 0.067(16)

loop_
_atom_type_symbol
_atom_type_description
_atom_type_scat_dispersion_real
_atom_type_scat_dispersion_imag
_atom_type_scat_source
C C 0.0033 0.0016 'International Tables Vol C Tables 4.2.6.8 and 6.1.1.4'
H H 0.0000 0.0000 'International Tables Vol C Tables 4.2.6.8 and 6.1.1.4'
N N 0.0061 0.0033 'International Tables Vol C Tables 4.2.6.8 and 6.1.1.4'
P P 0.1023 0.0942 'International Tables Vol C Tables 4.2.6.8 and 6.1.1.4'
U U -9.6767 9.6646 'International Tables Vol C Tables 4.2.6.8 and 6.1.1.4'

loop_
_geom_angle_atom_site_label_1
_geom_angle_atom_site_label_2
_geom_angle_atom_site_label_3
_geom_angle
_geom_angle_site_symmetry_1
_geom_angle_site_symmetry_3
_geom_angle_publ_flag
P1 U1 P2 177.01(8) . . ?
N1 U1 P1 95.43(18) . . ?
N1 U1 P2 84.04(18) . . ?
N1 U1 N7 157.5(3) . . ?
N2 U1 P1 33.48(18) . . ?
N2 U1 N1 63.2(2) . . ?
N2 U1 P2 146.67(18) . . ?
N2 U1 N3 87.0(3) . . ?
N2 U1 N5 92.0(3) . . ?
N2 U1 N7 117.4(2) . . ?
N2 U1 N9 90.7(3) . . ?
N3 U1 P1 108.1(2) . . ?
N3 U1 N1 68.4(2) . . ?
N3 U1 P2 74.5(2) . . ?
N3 U1 N5 70.9(3) . . ?
N3 U1 N7 133.1(2) . . ?
N5 U1 P1 75.3(2) . . ?
N5 U1 N1 132.8(3) . . ?
N5 U1 P2 107.2(2) . . ?
N5 U1 N7 69.0(2) . . ?
N7 U1 P1 84.20(16) . . ?
N7 U1 P2 95.15(16) . . ?
N8 U1 P1 147.46(18) . . ?
N8 U1 N1 116.3(2) . . ?
N8 U1 N2 178.1(3) . . ?
N8 U1 P2 32.55(18) . . ?
N8 U1 N3 91.1(3) . . ?
N8 U1 N5 87.1(3) . . ?
N8 U1 N7 63.8(2) . . ?
N8 U1 N9 91.0(3) . . ?
N9 U1 P1 87.9(2) . . ?
N9 U1 N1 79.3(3) . . ?
N9 U1 P2 89.1(2) . . ?
N9 U1 N3 144.9(3) . . ?
N9 U1 N5 144.2(3) . . ?
N9 U1 N7 78.2(3) . . ?
N2 P1 U1 48.6(3) . . ?
N2 P1 C8 109.8(5) . . ?
N2 P1 C5 101.4(9) . . ?
N2 P1 C5A 112.7(8) . . ?
C8 P1 U1 130.3(4) . . ?
C8 P1 C5 113.9(13) . . ?
C8 P1 C5A 96.3(13) . . ?
C5 P1 U1 114.3(12) . . ?
C5A P1 U1 132.3(12) . . ?
H1A C1 H1B 109.5 . . ?
H1A C1 H1C 109.5 . . ?
H1B C1 H1C 109.5 . . ?
N1 C1 H1A 109.5 . . ?
N1 C1 H1B 109.5 . . ?
N1 C1 H1C 109.5 . . ?
C1 N1 U1 110.9(6) . . ?
C1 N1 C2 108.6(8) . . ?
C2 N1 U1 116.5(6) . . ?
C3 N1 U1 104.2(6) . . ?
C3 N1 C1 108.7(9) . . ?
C3 N1 C2 107.6(9) . . ?
P1 N2 U1 97.9(3) . . ?
C4 N2 U1 133.0(6) . . ?
C4 N2 P1 128.7(7) . . ?
N1 C2 H2A 109.5 . . ?
N1 C2 H2B 109.5 . . ?
N1 C2 H2C 109.5 . . ?
H2A C2 H2B 109.5 . . ?
H2A C2 H2C 109.5 . . ?
H2B C2 H2C 109.5 . . ?
N8 P2 U1 47.3(3) . . ?
N8 P2 C18 108.7(5) . . ?
N8 P2 C15 109.0(8) . . ?
N8 P2 C15A 104.8(10) . . ?
C18 P2 U1 130.0(4) . . ?
C18 P2 C15 93.2(11) . . ?
C18 P2 C15A 113.7(10) . . ?
C15 P2 U1 133.3(9) . . ?
C15A P2 U1 114.9(10) . . ?
N1 C3 H3A 109.2 . . ?
N1 C3 H3B 109.2 . . ?
N1 C3 C4 111.8(9) . . ?
H3A C3 H3B 107.9 . . ?
C4 C3 H3A 109.2 . . ?
C4 C3 H3B 109.2 . . ?
N4 N3 U1 141.2(8) . . ?
N3 N4 N3 177.5(14) 2_655 . ?
N2 C4 C3 106.8(8) . . ?
N2 C4 H4A 110.4 . . ?
N2 C4 H4B 110.4 . . ?
C3 C4 H4A 110.4 . . ?
C3 C4 H4B 110.4 . . ?
H4A C4 H4B 108.6 . . ?
N6 N5 U1 140.2(7) . . ?
N5 N6 N5 178.4(13) . 2_655 ?
C11 N7 U1 115.5(5) . . ?
C12 N7 U1 111.9(6) . . ?
C12 N7 C11 108.4(8) . . ?
C12 N7 C13 110.2(8) . . ?
C13 N7 U1 103.0(5) . . ?
C13 N7 C11 107.5(8) . . ?
P1 C8 H8 109.1 . . ?
C9 C8 P1 112.2(9) . . ?
C9 C8 H8 109.1 . . ?
C9 C8 C10 107.3(13) . . ?
C10 C8 P1 110.0(9) . . ?
C10 C8 H8 109.1 . . ?
P2 N8 U1 100.2(3) . . ?
C14 N8 U1 132.2(6) . . ?
C14 N8 P2 127.1(7) . . ?
C8 C9 H9A 109.5 . . ?
C8 C9 H9B 109.5 . . ?
C8 C9 H9C 109.5 . . ?
H9A C9 H9B 109.5 . . ?
H9A C9 H9C 109.5 . . ?
H9B C9 H9C 109.5 . . ?
N10 N9 U1 175.1(7) . . ?
N11 N10 N9 178.2(14) . . ?
C8 C10 H10A 109.5 . . ?
C8 C10 H10B 109.5 . . ?
C8 C10 H10C 109.5 . . ?
H10A C10 H10B 109.5 . . ?
H10A C10 H10C 109.5 . . ?
H10B C10 H10C 109.5 . . ?
N7 C11 H11A 109.5 . . ?
N7 C11 H11B 109.5 . . ?
N7 C11 H11C 109.5 . . ?
H11A C11 H11B 109.5 . . ?
H11A C11 H11C 109.5 . . ?
H11B C11 H11C 109.5 . . ?
N7 C12 H12A 109.5 . . ?
N7 C12 H12B 109.5 . . ?
N7 C12 H12C 109.5 . . ?
H12A C12 H12B 109.5 . . ?
H12A C12 H12C 109.5 . . ?
H12B C12 H12C 109.5 . . ?
N7 C13 H13A 109.4 . . ?
N7 C13 H13B 109.4 . . ?
N7 C13 C14 111.2(9) . . ?
H13A C13 H13B 108.0 . . ?
C14 C13 H13A 109.4 . . ?
C14 C13 H13B 109.4 . . ?
N8 C14 C13 107.6(8) . . ?
N8 C14 H14A 110.2 . . ?
N8 C14 H14B 110.2 . . ?
C13 C14 H14A 110.2 . . ?
C13 C14 H14B 110.2 . . ?
H14A C14 H14B 108.5 . . ?
P2 C18 H18 108.8 . . ?
C19 C18 P2 108.8(8) . . ?
C19 C18 H18 108.8 . . ?
C19 C18 C20 110.3(11) . . ?
C20 C18 P2 111.2(9) . . ?
C20 C18 H18 108.8 . . ?
C18 C19 H19A 109.5 . . ?
C18 C19 H19B 109.5 . . ?
C18 C19 H19C 109.5 . . ?
H19A C19 H19B 109.5 . . ?
H19A C19 H19C 109.5 . . ?
H19B C19 H19C 109.5 . . ?
C18 C20 H20A 109.5 . . ?
C18 C20 H20B 109.5 . . ?
C18 C20 H20C 109.5 . . ?
H20A C20 H20B 109.5 . . ?
H20A C20 H20C 109.5 . . ?
H20B C20 H20C 109.5 . . ?
P1 C5 H5 115.1 . . ?
C6 C5 P1 112(3) . . ?
C6 C5 H5 115.1 . . ?
C6 C5 C7 86(2) . . ?
C7 C5 P1 110(3) . . ?
C7 C5 H5 115.1 . . ?
C5 C6 H6A 109.5 . . ?
C5 C6 H6B 109.5 . . ?
C5 C6 H6C 109.5 . . ?
H6A C6 H6B 109.5 . . ?
H6A C6 H6C 109.5 . . ?
H6B C6 H6C 109.5 . . ?
C5 C7 H7A 109.5 . . ?
C5 C7 H7B 109.5 . . ?
C5 C7 H7C 109.5 . . ?
H7A C7 H7B 109.5 . . ?
H7A C7 H7C 109.5 . . ?
H7B C7 H7C 109.5 . . ?
P2 C15 H15 108.3 . . ?
C16 C15 P2 109(3) . . ?
C16 C15 H15 108.3 . . ?
C16 C15 C17 113(3) . . ?
C17 C15 P2 110(2) . . ?
C17 C15 H15 108.3 . . ?
C15 C16 H16A 109.5 . . ?
C15 C16 H16B 109.5 . . ?
C15 C16 H16C 109.5 . . ?
H16A C16 H16B 109.5 . . ?
H16A C16 H16C 109.5 . . ?
H16B C16 H16C 109.5 . . ?
C15 C17 H17A 109.5 . . ?
C15 C17 H17B 109.5 . . ?
C15 C17 H17C 109.5 . . ?
H17A C17 H17B 109.5 . . ?
H17A C17 H17C 109.5 . . ?
H17B C17 H17C 109.5 . . ?
P1 C5A H5A 113.4 . . ?
C6A C5A P1 108(2) . . ?
C6A C5A H5A 113.4 . . ?
C6A C5A C7A 105(3) . . ?
C7A C5A P1 103(2) . . ?
C7A C5A H5A 113.4 . . ?
C5A C6A H6AA 109.5 . . ?
C5A C6A H6AB 109.5 . . ?
C5A C6A H6AC 109.5 . . ?
H6AA C6A H6AB 109.5 . . ?
H6AA C6A H6AC 109.5 . . ?
H6AB C6A H6AC 109.5 . . ?
C5A C7A H7AA 109.5 . . ?
C5A C7A H7AB 109.5 . . ?
C5A C7A H7AC 109.5 . . ?
H7AA C7A H7AB 109.5 . . ?
H7AA C7A H7AC 109.5 . . ?
H7AB C7A H7AC 109.5 . . ?
P2 C15A H15A 102.9 . . ?
C16A C15A P2 116(3) . . ?
C16A C15A H15A 102.9 . . ?
C16A C15A C17A 116(3) . . ?
C17A C15A P2 114(2) . . ?
C17A C15A H15A 102.9 . . ?
C15A C16A H16D 109.5 . . ?
C15A C16A H16E 109.5 . . ?
C15A C16A H16F 109.5 . . ?
H16D C16A H16E 109.5 . . ?
H16D C16A H16F 109.5 . . ?
H16E C16A H16F 109.5 . . ?
C15A C17A H17D 109.5 . . ?
C15A C17A H17E 109.5 . . ?
C15A C17A H17F 109.5 . . ?
H17D C17A H17E 109.5 . . ?
H17D C17A H17F 109.5 . . ?
H17E C17A H17F 109.5 . . ?

loop_
_geom_bond_atom_site_label_1
_geom_bond_atom_site_label_2
_geom_bond_distance
_geom_bond_site_symmetry_2
_geom_bond_publ_flag
U1 P1 2.978(3) . ?
U1 N1 2.821(7) . ?
U1 N2 2.255(7) . ?
U1 P2 3.007(3) . ?
U1 N3 2.503(8) . ?
U1 N5 2.513(8) . ?
U1 N7 2.842(7) . ?
U1 N8 2.245(7) . ?
U1 N9 2.301(8) . ?
P1 N2 1.659(7) . ?
P1 C8 1.869(12) . ?
P1 C5 1.90(4) . ?
P1 C5A 1.93(4) . ?
C1 H1A 0.9600 . ?
C1 H1B 0.9600 . ?
C1 H1C 0.9600 . ?
C1 N1 1.454(12) . ?
N1 C2 1.495(12) . ?
N1 C3 1.439(12) . ?
N2 C4 1.464(11) . ?
C2 H2A 0.9600 . ?
C2 H2B 0.9600 . ?
C2 H2C 0.9600 . ?
P2 N8 1.644(7) . ?
P2 C18 1.858(11) . ?
P2 C15 1.89(4) . ?
P2 C15A 1.90(4) . ?
C3 H3A 0.9700 . ?
C3 H3B 0.9700 . ?
C3 C4 1.545(14) . ?
N3 N4 1.161(7) . ?
C4 H4A 0.9700 . ?
C4 H4B 0.9700 . ?
N5 N6 1.162(7) . ?
N7 C11 1.495(11) . ?
N7 C12 1.438(11) . ?
N7 C13 1.469(11) . ?
C8 H8 0.9800 . ?
C8 C9 1.446(15) . ?
C8 C10 1.515(15) . ?
N8 C14 1.480(11) . ?
C9 H9A 0.9600 . ?
C9 H9B 0.9600 . ?
C9 H9C 0.9600 . ?
N9 N10 1.149(10) . ?
N10 N11 1.148(13) . ?
C10 H10A 0.9600 . ?
C10 H10B 0.9600 . ?
C10 H10C 0.9600 . ?
C11 H11A 0.9600 . ?
C11 H11B 0.9600 . ?
C11 H11C 0.9600 . ?
C12 H12A 0.9600 . ?
C12 H12B 0.9600 . ?
C12 H12C 0.9600 . ?
C13 H13A 0.9700 . ?
C13 H13B 0.9700 . ?
C13 C14 1.525(13) . ?
C14 H14A 0.9700 . ?
C14 H14B 0.9700 . ?
C18 H18 0.9800 . ?
C18 C19 1.477(14) . ?
C18 C20 1.515(14) . ?
C19 H19A 0.9600 . ?
C19 H19B 0.9600 . ?
C19 H19C 0.9600 . ?
C20 H20A 0.9600 . ?
C20 H20B 0.9600 . ?
C20 H20C 0.9600 . ?
C5 H5 0.9800 . ?
C5 C6 1.51(2) . ?
C5 C7 1.57(2) . ?
C6 H6A 0.9600 . ?
C6 H6B 0.9600 . ?
C6 H6C 0.9600 . ?
C7 H7A 0.9600 . ?
C7 H7B 0.9600 . ?
C7 H7C 0.9600 . ?
C15 H15 0.9800 . ?
C15 C16 1.486(18) . ?
C15 C17 1.490(17) . ?
C16 H16A 0.9600 . ?
C16 H16B 0.9600 . ?
C16 H16C 0.9600 . ?
C17 H17A 0.9600 . ?
C17 H17B 0.9600 . ?
C17 H17C 0.9600 . ?
C5A H5A 0.9800 . ?
C5A C6A 1.51(2) . ?
C5A C7A 1.58(3) . ?
C6A H6AA 0.9600 . ?
C6A H6AB 0.9600 . ?
C6A H6AC 0.9600 . ?
C7A H7AA 0.9600 . ?
C7A H7AB 0.9600 . ?
C7A H7AC 0.9600 . ?
C15A H15A 0.9800 . ?
C15A C16A 1.485(18) . ?
C15A C17A 1.490(17) . ?
C16A H16D 0.9600 . ?
C16A H16E 0.9600 . ?
C16A H16F 0.9600 . ?
C17A H17D 0.9600 . ?
C17A H17E 0.9600 . ?
C17A H17F 0.9600 . ?

loop_
_geom_torsion_atom_site_label_1
_geom_torsion_atom_site_label_2
_geom_torsion_atom_site_label_3
_geom_torsion_atom_site_label_4
_geom_torsion
_geom_torsion_site_symmetry_1
_geom_torsion_site_symmetry_2
_geom_torsion_site_symmetry_3
_geom_torsion_site_symmetry_4
_geom_torsion_publ_flag
U1 P1 N2 C4 173.1(11) . . . . ?
U1 P1 C8 C9 0.1(14) . . . . ?
U1 P1 C8 C10 119.4(9) . . . . ?
U1 P1 C5 C6 135(2) . . . . ?
U1 P1 C5 C7 -131(2) . . . . ?
U1 N1 C3 C4 -49.1(10) . . . . ?
U1 N2 C4 C3 -11.9(14) . . . . ?
U1 P2 N8 C14 172.1(10) . . . . ?
U1 P2 C18 C19 8.6(11) . . . . ?
U1 P2 C18 C20 130.2(8) . . . . ?
U1 P2 C15 C16 19(4) . . . . ?
U1 P2 C15 C17 -105.5(19) . . . . ?
U1 P2 C15A C16A 128(3) . . . . ?
U1 P2 C15A C17A -94(2) . . . . ?
U1 N7 C13 C14 -49.9(9) . . . . ?
U1 N8 C14 C13 -15.2(13) . . . . ?
P1 N2 C4 C3 177.4(8) . . . . ?
C1 N1 C3 C4 69.2(11) . . . . ?
N1 C3 C4 N2 43.8(12) . . . . ?
N2 P1 C8 C9 52.0(12) . . . . ?
N2 P1 C8 C10 171.3(9) . . . . ?
N2 P1 C5 C6 86(2) . . . . ?
N2 P1 C5 C7 179(2) . . . . ?
C2 N1 C3 C4 -173.4(9) . . . . ?
P2 N8 C14 C13 175.3(8) . . . . ?
N7 C13 C14 N8 46.5(12) . . . . ?
C8 P1 N2 U1 -126.8(5) . . . . ?
C8 P1 N2 C4 46.4(11) . . . . ?
C8 P1 C5 C6 -32(2) . . . . ?
C8 P1 C5 C7 61(3) . . . . ?
N8 P2 C18 C19 58.0(10) . . . . ?
N8 P2 C18 C20 179.6(8) . . . . ?
N8 P2 C15 C16 -30(3) . . . . ?
N8 P2 C15 C17 -154.1(19) . . . . ?
N8 P2 C15A C16A 78(3) . . . . ?
N8 P2 C15A C17A -143.6(19) . . . . ?
C11 N7 C13 C14 -172.3(9) . . . . ?
C12 N7 C13 C14 69.6(11) . . . . ?
C18 P2 N8 U1 -127.7(4) . . . . ?
C18 P2 N8 C14 44.4(9) . . . . ?
C18 P2 C15 C16 -141(3) . . . . ?
C18 P2 C15 C17 95(2) . . . . ?
C18 P2 C15A C16A -40(3) . . . . ?
C18 P2 C15A C17A 97.8(19) . . . . ?
C5 P1 N2 U1 112.5(11) . . . . ?
C5 P1 N2 C4 -74.4(14) . . . . ?
C5 P1 C8 C9 164.8(12) . . . . ?
C5 P1 C8 C10 -75.9(12) . . . . ?
C15 P2 N8 U1 132.1(13) . . . . ?
C15 P2 N8 C14 -55.8(15) . . . . ?
C15 P2 C18 C19 169.3(13) . . . . ?
C15 P2 C18 C20 -69.1(13) . . . . ?
C5A P1 N2 U1 127.1(13) . . . . ?
C5A P1 N2 C4 -59.7(16) . . . . ?
C5A P1 C8 C9 168.9(13) . . . . ?
C5A P1 C8 C10 -71.8(12) . . . . ?
C15A P2 N8 U1 110.4(9) . . . . ?
C15A P2 N8 C14 -77.5(12) . . . . ?
C15A P2 C18 C19 174.4(12) . . . . ?
C15A P2 C18 C20 -64.0(13) . . . . ?
